data_4508002
loop_
_publ_author_name
'Bhattacharya, Suman'
'Saraswatula, Viswanadha G.'
'Saha, Binoy K.'

_publ_section_title
;
 Thermal Expansion in Alkane Diacids---Another Property Showing
 Alternation in an Odd--Even Series
;
_journal_issue 8
_journal_name_full 'Crystal Growth &amp; Design'
_journal_page_first 3651
_journal_paper_doi 10.1021/cg400668w
_journal_volume 13
_journal_year 2013
_chemical_formula_moiety 'C4 H6 O4'
_chemical_formula_sum 'C4 H6 O4'
_chemical_formula_weight 118.09
_chemical_name_common C4-beta-polymorph
_chemical_name_systematic '1,4-Butanedioic acid'
_space_group_crystal_system monoclinic
_space_group_IT_number 14
_space_group_name_Hall '-P 2ybc'
_space_group_name_H-M_alt 'P 1 21/c 1'
_symmetry_space_group_name_Hall '-P 2ybc'
_symmetry_space_group_name_H-M 'P 1 21/c 1'
_atom_sites_solution_hydrogens geom
_atom_sites_solution_primary direct
_atom_sites_solution_secondary difmap
_audit_creation_date 2012-11-19
_audit_creation_method
;
  Olex2 1.2
  (compiled 2012.05.09 svn.r2324, GUI svn.r4230)
;
_cell_angle_alpha 90.00
_cell_angle_beta 91.878(8)
_cell_angle_gamma 90.00
_cell_formula_units_Z 2
_cell_length_a 5.5072(6)
_cell_length_b 8.8432(10)
_cell_length_c 5.0750(4)
_cell_measurement_reflns_used 500
_cell_measurement_temperature 260(2)
_cell_measurement_theta_max 28.9145
_cell_measurement_theta_min 3.6942
_cell_volume 247.03(4)
_computing_cell_refinement
;
CrysAlisPro, Agilent Technologies,
Version 1.171.36.20 (release 27-06-2012 CrysAlis171 .NET)
(compiled Jul 11 2012,15:38:31)
;
_computing_data_collection
;
CrysAlisPro, Agilent Technologies,
Version 1.171.36.20 (release 27-06-2012 CrysAlis171 .NET)
(compiled Jul 11 2012,15:38:31)
;
_computing_data_reduction
;
CrysAlisPro, Agilent Technologies,
Version 1.171.36.20 (release 27-06-2012 CrysAlis171 .NET)
(compiled Jul 11 2012,15:38:31)
;
_computing_molecular_graphics
;
O. V. Dolomanov, L. J. Bourhis, R. J. Gildea, J. A. K. Howard and H. Puschmann,
OLEX2: a complete structure solution, refinement and analysis program.
J. Appl. Cryst. (2009). 42, 339-341.
;
_computing_publication_material
;
O. V. Dolomanov, L. J. Bourhis, R. J. Gildea, J. A. K. Howard and H. Puschmann,
OLEX2: a complete structure solution, refinement and analysis program.
J. Appl. Cryst. (2009). 42, 339-341.
;
_computing_structure_refinement
;
SHELXL, G.M. Sheldrick, Acta Cryst.
(2008). A64, 112-122
;
_computing_structure_solution
;
SHELXS, G.M. Sheldrick, Acta Cryst.
(2008). A64, 112-122
;
_diffrn_ambient_temperature 260(2)
_diffrn_measured_fraction_theta_full 0.998
_diffrn_measured_fraction_theta_max 0.876
_diffrn_measurement_device_type 'Xcalibur, Eos'
_diffrn_measurement_method '\w scans'
_diffrn_radiation_monochromator graphite
_diffrn_radiation_type MoK\a
_diffrn_radiation_wavelength 0.71073
_diffrn_reflns_av_R_equivalents 0.0164
_diffrn_reflns_av_unetI/netI 0.0254
_diffrn_reflns_limit_h_max 7
_diffrn_reflns_limit_h_min -7
_diffrn_reflns_limit_k_max 12
_diffrn_reflns_limit_k_min -11
_diffrn_reflns_limit_l_max 6
_diffrn_reflns_limit_l_min -6
_diffrn_reflns_number 1182
_diffrn_reflns_theta_full 25.00
_diffrn_reflns_theta_max 28.98
_diffrn_reflns_theta_min 3.70
_diffrn_source 'fine-focus sealed tube'
_exptl_absorpt_coefficient_mu 0.146
_exptl_absorpt_correction_T_max 0.9604
_exptl_absorpt_correction_T_min 0.9522
_exptl_absorpt_correction_type multi-scan
_exptl_absorpt_process_details
;
CrysAlisPro, Agilent Technologies,
Version 1.171.36.20 (release 27-06-2012 CrysAlis171 .NET)
(compiled Jul 11 2012,15:38:31)
Empirical absorption correction using spherical harmonics,
 implemented in SCALE3 ABSPACK scaling algorithm.
;
_exptl_crystal_colour colourless
_exptl_crystal_density_diffrn 1.588
_exptl_crystal_density_method 'not measured'
_exptl_crystal_description block
_exptl_crystal_F_000 124
_exptl_crystal_size_max 0.34
_exptl_crystal_size_mid 0.32
_exptl_crystal_size_min 0.28
_refine_diff_density_max 0.408
_refine_diff_density_min -0.174
_refine_diff_density_rms 0.047
_refine_ls_extinction_method none
_refine_ls_goodness_of_fit_ref 1.055
_refine_ls_hydrogen_treatment mixed
_refine_ls_matrix_type full
_refine_ls_number_parameters 41
_refine_ls_number_reflns 572
_refine_ls_number_restraints 1
_refine_ls_restrained_S_all 1.057
_refine_ls_R_factor_all 0.0443
_refine_ls_R_factor_gt 0.0397
_refine_ls_shift/su_max 0.000
_refine_ls_shift/su_mean 0.000
_refine_ls_structure_factor_coef Fsqd
_refine_ls_weighting_details 'calc w=1/[\s^2^(Fo^2^)+(0.0533P)^2^+0.0803P] where P=(Fo^2^+2Fc^2^)/3'
_refine_ls_weighting_scheme calc
_refine_ls_wR_factor_gt 0.1031
_refine_ls_wR_factor_ref 0.1074
_reflns_number_gt 501
_reflns_number_total 653
_reflns_threshold_expression >2sigma(I)
_cod_data_source_file cg400668w_si_002.cif
_cod_data_source_block C4-260
_cod_database_code 4508002

loop_
_space_group_symop_id
_space_group_symop_operation_xyz
1 'x, y, z'
2 '-x, y+1/2, -z+1/2'
3 '-x, -y, -z'
4 'x, -y-1/2, z-1/2'

loop_
_atom_site_label
_atom_site_type_symbol
_atom_site_fract_x
_atom_site_fract_y
_atom_site_fract_z
_atom_site_U_iso_or_equiv
_atom_site_adp_type
_atom_site_occupancy
_atom_site_symmetry_multiplicity
_atom_site_calc_flag
_atom_site_refinement_flags
O2 O 0.07444(19) 0.64026(14) 0.2541(2) 0.0372(4) Uani 1 1 d D
O1 O 0.24779(18) 0.42224(13) 0.37667(19) 0.0327(4) Uani 1 1 d .
C2 C 0.4186(3) 0.56664(16) 0.0269(3) 0.0251(4) Uani 1 1 d .
H2A H 0.5183 0.6523 0.0811 0.030 Uiso 1 1 calc R
H2B H 0.3305 0.5942 -0.1346 0.030 Uiso 1 1 calc R
C1 C 0.2398(2) 0.53405(16) 0.2370(2) 0.0226(4) Uani 1 1 d .
H2 H -0.026(4) 0.616(3) 0.380(4) 0.059(6) Uiso 1 1 d D

loop_
_atom_site_aniso_label
_atom_site_aniso_U_11
_atom_site_aniso_U_22
_atom_site_aniso_U_33
_atom_site_aniso_U_23
_atom_site_aniso_U_13
_atom_site_aniso_U_12
O2 0.0369(7) 0.0361(7) 0.0400(6) 0.0088(5) 0.0237(5) 0.0117(5)
O1 0.0309(6) 0.0333(7) 0.0348(6) 0.0087(5) 0.0172(4) 0.0046(4)
C2 0.0247(7) 0.0254(8) 0.0260(6) 0.0012(5) 0.0119(5) -0.0007(6)
C1 0.0206(7) 0.0259(8) 0.0217(6) -0.0037(5) 0.0073(5) -0.0017(5)

loop_
_atom_type_symbol
_atom_type_description
_atom_type_scat_dispersion_real
_atom_type_scat_dispersion_imag
_atom_type_scat_source
C C 0.0033 0.0016 'International Tables Vol C Tables 4.2.6.8 and 6.1.1.4'
H H 0.0000 0.0000 'International Tables Vol C Tables 4.2.6.8 and 6.1.1.4'
O O 0.0106 0.0060 'International Tables Vol C Tables 4.2.6.8 and 6.1.1.4'

loop_
_geom_angle_atom_site_label_1
_geom_angle_atom_site_label_2
_geom_angle_atom_site_label_3
_geom_angle
_geom_angle_site_symmetry_1
_geom_angle_site_symmetry_3
C1 O2 H2 109.0(15) . .
C2 C2 H2A 109.1 3_665 .
C2 C2 H2B 109.1 3_665 .
H2A C2 H2B 107.8 . .
C1 C2 C2 112.65(14) . 3_665
C1 C2 H2A 109.1 . .
C1 C2 H2B 109.1 . .
O2 C1 C2 112.43(12) . .
O1 C1 O2 123.70(11) . .
O1 C1 C2 123.87(12) . .

loop_
_geom_bond_atom_site_label_1
_geom_bond_atom_site_label_2
_geom_bond_distance
_geom_bond_site_symmetry_2
O2 C1 1.3131(17) .
O2 H2 0.885(16) .
O1 C1 1.2166(17) .
C2 C2 1.511(3) 3_665
C2 H2A 0.9700 .
C2 H2B 0.9700 .
C2 C1 1.5026(16) .
